data_4346619
loop_
_publ_author_name
'Wijeratne, Gayan B.'
'Zolnhofer, Eva M.'
'Fortier, Skye'
'Grant, Lauren N.'
'Carroll, Patrick J.'
'Chen, Chun-Hsing'
'Meyer, Karsten'
'Krzystek, J.'
'Ozarowski, Andrew'
'Jackson, Timothy A.'
'Mindiola, Daniel J.'
'Telser, Joshua'

_publ_section_title
;
 Electronic Structure and Reactivity of a Well-Defined Mononuclear Complex
 of Ti(II).
;
_journal_issue 21
_journal_name_full 'Inorganic chemistry'
_journal_page_first 10380
_journal_page_last 10397
_journal_paper_doi 10.1021/acs.inorgchem.5b01796
_journal_volume 54
_journal_year 2015
_chemical_formula_sum 'C24 H28 Cl2 N4 O Ti'
_chemical_formula_weight 507.30
_space_group_IT_number 9
_space_group_name_Hall 'C -2yc'
_space_group_name_H-M_alt 'C 1 c 1'
_symmetry_cell_setting monoclinic
_symmetry_Int_Tables_number 9
_symmetry_space_group_name_H-M 'C 1 c 1'
_atom_sites_solution_hydrogens geom
_atom_sites_solution_primary direct
_audit_creation_method SHELXL-97
_cell_angle_alpha 90.00
_cell_angle_beta 96.803(3)
_cell_angle_gamma 90.00
_cell_formula_units_Z 4
_cell_length_a 14.7185(7)
_cell_length_b 9.2708(4)
_cell_length_c 17.9821(8)
_cell_measurement_temperature 100(1)
_cell_volume 2436.42(19)
_computing_data_collection 'Bruker APEX2'
_computing_data_reduction 'Bruker SAINT'
_computing_structure_refinement 'SHELXL-97 (Sheldrick, 2008)'
_computing_structure_solution 'SHELXS-97 (Sheldrick, 2008)'
_diffrn_ambient_temperature 100(1)
_diffrn_measured_fraction_theta_full 0.998
_diffrn_measured_fraction_theta_max 0.998
_diffrn_measurement_device 'CCD Area Detector'
_diffrn_measurement_device_type 'Bruker APEXII'
_diffrn_measurement_method 'phi and omega scans'
_diffrn_radiation_monochromator graphite
_diffrn_radiation_source 'sealed tube'
_diffrn_radiation_type MoK\a
_diffrn_radiation_wavelength 0.71073
_diffrn_reflns_av_R_equivalents 0.0278
_diffrn_reflns_av_sigmaI/netI 0.0391
_diffrn_reflns_limit_h_max 19
_diffrn_reflns_limit_h_min -18
_diffrn_reflns_limit_k_max 12
_diffrn_reflns_limit_k_min -12
_diffrn_reflns_limit_l_max 23
_diffrn_reflns_limit_l_min -23
_diffrn_reflns_number 12569
_diffrn_reflns_theta_full 27.50
_diffrn_reflns_theta_max 27.50
_diffrn_reflns_theta_min 2.28
_exptl_absorpt_coefficient_mu 0.594
_exptl_absorpt_correction_T_max 0.7456
_exptl_absorpt_correction_T_min 0.6544
_exptl_absorpt_correction_type multi-scan
_exptl_absorpt_process_details '(SADABS; Sheldrick, 2007)'
_exptl_crystal_density_diffrn 1.383
_exptl_crystal_density_method 'not measured'
_exptl_crystal_F_000 1056
_exptl_crystal_size_max 0.26
_exptl_crystal_size_mid 0.14
_exptl_crystal_size_min 0.04
_refine_diff_density_max 0.667
_refine_diff_density_min -0.317
_refine_diff_density_rms 0.054
_refine_ls_abs_structure_details 'Flack H D (1983), Acta Cryst. A39, 876-881'
_refine_ls_abs_structure_Flack 0.51(3)
_refine_ls_extinction_method none
_refine_ls_goodness_of_fit_ref 1.045
_refine_ls_hydrogen_treatment constr
_refine_ls_matrix_type full
_refine_ls_number_parameters 291
_refine_ls_number_reflns 5308
_refine_ls_number_restraints 2
_refine_ls_restrained_S_all 1.044
_refine_ls_R_factor_all 0.0400
_refine_ls_R_factor_gt 0.0329
_refine_ls_shift/su_max 0.002
_refine_ls_shift/su_mean 0.000
_refine_ls_structure_factor_coef Fsqd
_refine_ls_weighting_details 'calc w=1/[\s^2^(Fo^2^)+(0.0347P)^2^+1.0014P] where P=(Fo^2^+2Fc^2^)/3'
_refine_ls_weighting_scheme calc
_refine_ls_wR_factor_gt 0.0706
_refine_ls_wR_factor_ref 0.0733
_reflns_number_gt 4793
_reflns_number_total 5308
_reflns_threshold_expression >2sigma(I)
_cod_data_source_file ic5b01796_si_002.cif
_cod_data_source_block shelxl
_cod_depositor_comments
;
The following automatic conversions were performed:

data name '_atom_site_symetry_multiplicity' was replaced with
'_atom_site_symmetry_multiplicity' as specified in the replacement
file
'/home/saulius/struct/COD-crude-data/automatic-downloads/DataCite-retrospective/ACS/depositions/lib/lists/replacement-tags.lst'.

Automatic conversion script
Id: cif_correct_tags 6909 2019-04-08 15:41:33Z antanas 
;
_cod_original_sg_symbol_H-M 'C c      '
_cod_database_code 4346619

loop_
_symmetry_equiv_pos_as_xyz
'x, y, z'
'x, -y, z+1/2'
'x+1/2, y+1/2, z'
'x+1/2, -y+1/2, z+1/2'

loop_
_atom_site_label
_atom_site_type_symbol
_atom_site_fract_x
_atom_site_fract_y
_atom_site_fract_z
_atom_site_U_iso_or_equiv
_atom_site_adp_type
_atom_site_occupancy
_atom_site_symmetry_multiplicity
_atom_site_calc_flag
_atom_site_refinement_flags
Ti1 Ti 0.43347(4) 0.50526(5) 0.60148(4) 0.01295(9) Uani 1 1 d .
Cl1 Cl 0.54279(4) 0.62988(6) 0.52729(3) 0.01707(14) Uani 1 1 d .
Cl2 Cl 0.31842(4) 0.39585(6) 0.67623(3) 0.01712(14) Uani 1 1 d .
N1 N 0.52373(16) 0.5613(2) 0.70820(13) 0.0154(5) Uani 1 1 d .
N2 N 0.50662(15) 0.2914(2) 0.59533(13) 0.0159(5) Uani 1 1 d .
N3 N 0.34337(16) 0.4420(2) 0.49452(12) 0.0144(5) Uani 1 1 d .
N4 N 0.36186(16) 0.7185(2) 0.61001(13) 0.0171(5) Uani 1 1 d .
C1 C 0.5865(2) 0.6674(3) 0.71101(16) 0.0180(6) Uani 1 1 d .
H1 H 0.5908 0.7205 0.6677 0.024 Uiso 1 1 calc R
C2 C 0.6451(2) 0.7023(3) 0.77457(17) 0.0237(7) Uani 1 1 d .
H2 H 0.6881 0.7756 0.7733 0.032 Uiso 1 1 calc R
C3 C 0.6386(2) 0.6261(3) 0.83982(18) 0.0262(7) Uani 1 1 d .
H3 H 0.6768 0.6472 0.8834 0.035 Uiso 1 1 calc R
C4 C 0.5746(2) 0.5189(3) 0.83874(19) 0.0257(7) Uani 1 1 d .
H4 H 0.5686 0.4665 0.8820 0.034 Uiso 1 1 calc R
C5 C 0.5187(2) 0.4887(3) 0.77297(17) 0.0198(6) Uani 1 1 d .
H5 H 0.4758 0.4152 0.7734 0.026 Uiso 1 1 calc R
C6 C 0.4833(2) 0.1746(3) 0.63380(16) 0.0271(6) Uani 1 1 d .
H6 H 0.4359 0.1835 0.6633 0.036 Uiso 1 1 calc R
C7 C 0.5266(2) 0.0425(3) 0.63151(18) 0.0323(7) Uani 1 1 d .
H7 H 0.5071 -0.0355 0.6581 0.043 Uiso 1 1 calc R
C8 C 0.5989(2) 0.0269(3) 0.5895(2) 0.0311(8) Uani 1 1 d .
H8 H 0.6300 -0.0602 0.5882 0.041 Uiso 1 1 calc R
C9 C 0.6232(2) 0.1447(3) 0.54969(18) 0.0312(7) Uani 1 1 d .
H9 H 0.6707 0.1380 0.5200 0.041 Uiso 1 1 calc R
C10 C 0.57637(18) 0.2734(3) 0.55421(16) 0.0247(6) Uani 1 1 d .
H10 H 0.5942 0.3519 0.5272 0.033 Uiso 1 1 calc R
C11 C 0.2781(2) 0.3393(3) 0.49461(16) 0.0179(6) Uani 1 1 d .
H11 H 0.2703 0.2947 0.5397 0.024 Uiso 1 1 calc R
C12 C 0.2226(2) 0.2976(3) 0.43097(17) 0.0227(7) Uani 1 1 d .
H12 H 0.1789 0.2259 0.4337 0.030 Uiso 1 1 calc R
C13 C 0.2321(2) 0.3625(3) 0.36319(18) 0.0241(7) Uani 1 1 d .
H13 H 0.1948 0.3369 0.3198 0.032 Uiso 1 1 calc R
C14 C 0.2989(2) 0.4667(3) 0.36202(17) 0.0209(6) Uani 1 1 d .
H14 H 0.3075 0.5126 0.3174 0.028 Uiso 1 1 calc R
C15 C 0.3529(2) 0.5025(3) 0.42761(17) 0.0188(6) Uani 1 1 d .
H15 H 0.3982 0.5719 0.4255 0.025 Uiso 1 1 calc R
C16 C 0.34603(18) 0.8104(2) 0.55219(15) 0.0197(6) Uani 1 1 d .
H16 H 0.3680 0.7864 0.5074 0.026 Uiso 1 1 calc R
C17 C 0.29872(19) 0.9391(3) 0.55568(16) 0.0240(6) Uani 1 1 d .
H17 H 0.2888 0.9988 0.5139 0.032 Uiso 1 1 calc R
C18 C 0.2666(2) 0.9774(3) 0.62183(18) 0.0256(7) Uani 1 1 d .
H18 H 0.2351 1.0635 0.6257 0.034 Uiso 1 1 calc R
C19 C 0.2823(2) 0.8847(3) 0.68238(16) 0.0263(6) Uani 1 1 d .
H19 H 0.2614 0.9075 0.7278 0.035 Uiso 1 1 calc R
C20 C 0.32954(19) 0.7577(2) 0.67435(15) 0.0215(5) Uani 1 1 d .
H20 H 0.3396 0.6961 0.7153 0.029 Uiso 1 1 calc R
O1 O 0.34860(15) 0.9946(2) 0.87460(12) 0.0346(5) Uani 1 1 d .
C21 C 0.3808(2) 1.1171(3) 0.83809(18) 0.0276(7) Uani 1 1 d .
H21a H 0.3579 1.2050 0.8585 0.037 Uiso 1 1 calc R
H21b H 0.3602 1.1137 0.7848 0.037 Uiso 1 1 calc R
C22 C 0.4834(3) 1.1134(3) 0.8514(2) 0.0423(9) Uani 1 1 d .
H22a H 0.5103 1.1522 0.8089 0.056 Uiso 1 1 calc R
H22b H 0.5062 1.1671 0.8960 0.056 Uiso 1 1 calc R
C23 C 0.5028(2) 0.9588(4) 0.8609(2) 0.0482(9) Uani 1 1 d .
H23a H 0.5607 0.9431 0.8916 0.064 Uiso 1 1 calc R
H23b H 0.5045 0.9121 0.8128 0.064 Uiso 1 1 calc R
C24 C 0.4247(2) 0.9036(3) 0.89900(19) 0.0378(7) Uani 1 1 d .
H24a H 0.4111 0.8042 0.8849 0.050 Uiso 1 1 calc R
H24b H 0.4392 0.9086 0.9530 0.050 Uiso 1 1 calc R

loop_
_atom_site_aniso_label
_atom_site_aniso_U_11
_atom_site_aniso_U_22
_atom_site_aniso_U_33
_atom_site_aniso_U_23
_atom_site_aniso_U_13
_atom_site_aniso_U_12
Ti1 0.01716(18) 0.01029(16) 0.01182(16) 0.00145(13) 0.00353(13) 0.00026(14)
Cl1 0.0210(3) 0.0161(2) 0.0150(3) 0.0003(2) 0.0062(3) -0.0027(2)
Cl2 0.0209(3) 0.0175(3) 0.0137(3) 0.0011(2) 0.0050(3) -0.0022(2)
N1 0.0186(12) 0.0148(10) 0.0139(12) 0.0028(8) 0.0060(10) 0.0041(8)
N2 0.0179(13) 0.0123(9) 0.0172(12) 0.0000(8) 0.0010(10) 0.0008(8)
N3 0.0163(12) 0.0112(10) 0.0160(13) 0.0008(8) 0.0036(10) 0.0020(8)
N4 0.0188(13) 0.0144(10) 0.0183(13) -0.0002(9) 0.0029(10) 0.0016(8)
C1 0.0235(16) 0.0159(12) 0.0162(15) 0.0017(10) 0.0082(13) 0.0005(11)
C2 0.0205(16) 0.0272(13) 0.0234(16) -0.0033(12) 0.0019(14) -0.0047(12)
C3 0.0200(18) 0.0396(16) 0.0185(17) 0.0000(12) 0.0003(13) 0.0020(12)
C4 0.0216(16) 0.0359(15) 0.0193(16) 0.0140(12) 0.0016(13) 0.0027(12)
C5 0.0161(15) 0.0240(13) 0.0195(17) 0.0086(11) 0.0025(13) 0.0000(11)
C6 0.0324(17) 0.0196(12) 0.0312(16) 0.0053(11) 0.0108(13) 0.0045(11)
C7 0.0383(18) 0.0191(12) 0.0403(18) 0.0098(12) 0.0085(15) 0.0043(12)
C8 0.0266(18) 0.0168(12) 0.050(2) 0.0028(14) 0.0041(16) 0.0079(12)
C9 0.0225(15) 0.0238(13) 0.0491(19) -0.0042(13) 0.0122(13) 0.0016(11)
C10 0.0237(14) 0.0166(11) 0.0350(16) 0.0004(11) 0.0084(12) 0.0010(10)
C11 0.0207(16) 0.0176(11) 0.0157(15) -0.0004(11) 0.0040(12) 0.0003(11)
C12 0.0243(17) 0.0235(13) 0.0218(16) -0.0037(12) 0.0086(14) -0.0060(12)
C13 0.0227(17) 0.0310(14) 0.0182(16) -0.0064(12) 0.0008(13) -0.0037(12)
C14 0.0245(16) 0.0257(12) 0.0132(15) 0.0023(11) 0.0056(12) 0.0022(12)
C15 0.0214(16) 0.0162(12) 0.0196(17) 0.0012(10) 0.0056(13) -0.0002(10)
C16 0.0254(15) 0.0167(11) 0.0171(13) -0.0011(10) 0.0035(11) 0.0010(10)
C17 0.0283(15) 0.0167(11) 0.0263(15) 0.0055(10) 0.0006(12) 0.0030(10)
C18 0.0265(17) 0.0159(11) 0.0350(19) -0.0027(12) 0.0063(15) 0.0059(12)
C19 0.0335(16) 0.0223(13) 0.0257(15) -0.0044(11) 0.0137(13) 0.0003(11)
C20 0.0303(15) 0.0168(11) 0.0186(13) 0.0003(10) 0.0077(11) 0.0037(11)
O1 0.0296(12) 0.0385(12) 0.0365(12) 0.0192(10) 0.0081(9) 0.0045(9)
C21 0.038(2) 0.0190(13) 0.0253(15) 0.0028(11) 0.0023(13) 0.0022(12)
C22 0.030(2) 0.0391(18) 0.056(2) 0.0174(16) -0.0018(16) -0.0064(14)
C23 0.0310(18) 0.0444(18) 0.071(3) 0.0150(18) 0.0134(18) 0.0121(15)
C24 0.0292(16) 0.0322(15) 0.052(2) 0.0197(14) 0.0050(14) 0.0033(13)

loop_
_atom_type_symbol
_atom_type_description
_atom_type_scat_dispersion_real
_atom_type_scat_dispersion_imag
_atom_type_scat_source
C C 0.0033 0.0016 'International Tables Vol C Tables 4.2.6.8 and 6.1.1.4'
H H 0.0000 0.0000 'International Tables Vol C Tables 4.2.6.8 and 6.1.1.4'
N N 0.0061 0.0033 'International Tables Vol C Tables 4.2.6.8 and 6.1.1.4'
O O 0.0106 0.0060 'International Tables Vol C Tables 4.2.6.8 and 6.1.1.4'
Cl Cl 0.1484 0.1585 'International Tables Vol C Tables 4.2.6.8 and 6.1.1.4'
Ti Ti 0.2776 0.4457 'International Tables Vol C Tables 4.2.6.8 and 6.1.1.4'

loop_
_geom_angle_atom_site_label_1
_geom_angle_atom_site_label_2
_geom_angle_atom_site_label_3
_geom_angle
N4 Ti1 N1 88.47(8)
N4 Ti1 N2 178.86(11)
N1 Ti1 N2 90.44(8)
N4 Ti1 N3 93.05(8)
N1 Ti1 N3 178.36(8)
N2 Ti1 N3 88.04(8)
N4 Ti1 Cl1 88.08(6)
N1 Ti1 Cl1 89.78(6)
N2 Ti1 Cl1 92.23(6)
N3 Ti1 Cl1 90.90(6)
N4 Ti1 Cl2 88.13(7)
N1 Ti1 Cl2 90.24(6)
N2 Ti1 Cl2 91.56(6)
N3 Ti1 Cl2 89.18(6)
Cl1 Ti1 Cl2 176.21(3)
C1 N1 C5 115.9(2)
C1 N1 Ti1 122.09(18)
C5 N1 Ti1 121.96(19)
C10 N2 C6 116.0(2)
C10 N2 Ti1 122.26(17)
C6 N2 Ti1 121.71(19)
C15 N3 C11 116.3(2)
C15 N3 Ti1 122.24(19)
C11 N3 Ti1 121.50(18)
C16 N4 C20 116.5(2)
C16 N4 Ti1 122.90(18)
C20 N4 Ti1 120.57(17)
N1 C1 C2 124.0(3)
C3 C2 C1 118.8(3)
C4 C3 C2 118.5(3)
C3 C4 C5 119.8(3)
N1 C5 C4 123.1(3)
N2 C6 C7 123.3(3)
C8 C7 C6 119.7(3)
C9 C8 C7 117.8(3)
C8 C9 C10 119.4(3)
N2 C10 C9 123.8(2)
N3 C11 C12 123.2(3)
C11 C12 C13 119.8(3)
C14 C13 C12 117.7(3)
C13 C14 C15 119.6(3)
N3 C15 C14 123.4(3)
N4 C16 C17 123.6(3)
C18 C17 C16 119.1(3)
C17 C18 C19 118.5(3)
C18 C19 C20 119.0(3)
N4 C20 C19 123.4(2)
C21 O1 C24 108.8(2)
O1 C21 C22 107.0(2)
C23 C22 C21 102.6(3)
C22 C23 C24 103.8(3)
O1 C24 C23 105.9(2)

loop_
_geom_bond_atom_site_label_1
_geom_bond_atom_site_label_2
_geom_bond_distance
Ti1 N4 2.254(2)
Ti1 N1 2.261(2)
Ti1 N2 2.265(2)
Ti1 N3 2.280(2)
Ti1 Cl1 2.4924(9)
Ti1 Cl2 2.4985(9)
N1 C1 1.347(4)
N1 C5 1.355(3)
N2 C10 1.345(4)
N2 C6 1.351(3)
N3 C15 1.350(4)
N3 C11 1.352(4)
N4 C16 1.343(3)
N4 C20 1.352(3)
C1 C2 1.386(4)
C2 C3 1.383(4)
C3 C4 1.367(4)
C4 C5 1.387(4)
C6 C7 1.384(4)
C7 C8 1.384(5)
C8 C9 1.377(4)
C9 C10 1.385(4)
C11 C12 1.380(4)
C12 C13 1.381(4)
C13 C14 1.380(4)
C14 C15 1.382(4)
C16 C17 1.387(4)
C17 C18 1.378(4)
C18 C19 1.385(4)
C19 C20 1.384(3)
O1 C21 1.421(3)
O1 C24 1.429(3)
C21 C22 1.502(4)
C22 C23 1.467(4)
C23 C24 1.497(5)
